data_2021174
loop_
_publ_author_name
'Zhou, Qian-Kun'
'Wang, Lin'
'Liu, Dong'

_publ_section_title
;
 Construction of a three-dimensional supramolecular framework based on an
 anionic cadmium(II) coordination network and protonated dipyridine
 organic cations
;
_journal_coeditor_code SK3694
_journal_issue 8
_journal_name_full 'Acta Crystallographica Section C'
_journal_page_first
;
;
_journal_paper_doi 10.1107/S2053229618009233
_journal_volume 74
_journal_year 2018
_chemical_formula_iupac '(C14 H14 N2) [Cd (C10 H2 O8)]'
_chemical_formula_moiety 'C14 H14 N2 2+, C10 H2 Cd O8 2-'
_chemical_formula_sum 'C24 H16 Cd N2 O8'
_chemical_formula_weight 572.80
_chemical_name_systematic
;<i>catena</i>-Poly[4,4'-(buta-1,3-diene-1,4-diyl)dipyridin-1-ium
[(\m~4~-benzene-1,2,4,5-tetracarboxylato-\k^6^<i>O</i>^1^,<i>O</i>^1'^:<i>O</i>^2^:<i>O</i>^4^,<i>O</i>^4'^:<i>O</i>^5^)cadmium(II)]]
;
_space_group_crystal_system monoclinic
_space_group_IT_number 15
_space_group_name_Hall '-C 2yc'
_space_group_name_H-M_alt 'C 1 2/c 1'
_symmetry_space_group_name_Hall '-C 2yc'
_symmetry_space_group_name_H-M 'C 1 2/c 1'
_atom_sites_solution_hydrogens mixed
_audit_creation_method SHELXL-2014/7
_cell_angle_alpha 90
_cell_angle_beta 94.25(3)
_cell_angle_gamma 90
_cell_formula_units_Z 4
_cell_length_a 10.392(2)
_cell_length_b 12.459(3)
_cell_length_c 15.726(3)
_cell_measurement_reflns_used 18574
_cell_measurement_temperature 223(2)
_cell_measurement_theta_max 27.536
_cell_measurement_theta_min 2.933
_cell_volume 2030.5(7)
_computing_cell_refinement
;
SMART (Bruker, 2001)
;
_computing_data_collection
;
SMART (Bruker, 2001)
;
_computing_data_reduction
;
SAINT-Plus (Bruker, 2009)
;
_computing_molecular_graphics
;
DIAMOND (Brandenburg, 2010)
;
_computing_publication_material
;
publCIF (Westrip, 2010)
;
_computing_structure_refinement
;
SHELXL2014 (Sheldrick, 2015b)
;
_computing_structure_solution
;
SHELXT (Sheldrick, 2015a)
;
_diffrn_ambient_temperature 223(2)
_diffrn_measured_fraction_theta_full 0.994
_diffrn_measured_fraction_theta_max 0.993
_diffrn_measurement_device_type 'Bruker SMART CCD area detector'
_diffrn_measurement_method 'phi and omega scans'
_diffrn_radiation_type MoK\a
_diffrn_radiation_wavelength 0.71073
_diffrn_reflns_av_R_equivalents 0.0170
_diffrn_reflns_limit_h_max 13
_diffrn_reflns_limit_h_min -13
_diffrn_reflns_limit_k_max 16
_diffrn_reflns_limit_k_min -14
_diffrn_reflns_limit_l_max 20
_diffrn_reflns_limit_l_min -20
_diffrn_reflns_number 18574
_diffrn_reflns_theta_full 25.242
_diffrn_reflns_theta_max 27.536
_diffrn_reflns_theta_min 2.933
_exptl_absorpt_coefficient_mu 1.136
_exptl_absorpt_correction_T_max 0.921
_exptl_absorpt_correction_T_min 0.853
_exptl_absorpt_correction_type multi-scan
_exptl_absorpt_process_details
;
(SADABS; Bruker, 2008)
;
_exptl_crystal_colour yellow
_exptl_crystal_density_diffrn 1.874
_exptl_crystal_description block
_exptl_crystal_F_000 1144
_exptl_crystal_size_max 0.120
_exptl_crystal_size_mid 0.080
_exptl_crystal_size_min 0.070
_refine_diff_density_max 0.382
_refine_diff_density_min -0.625
_refine_ls_extinction_method none
_refine_ls_goodness_of_fit_ref 1.076
_refine_ls_hydrogen_treatment mixed
_refine_ls_matrix_type full
_refine_ls_number_parameters 163
_refine_ls_number_reflns 2337
_refine_ls_number_restraints 0
_refine_ls_restrained_S_all 1.076
_refine_ls_R_factor_all 0.0196
_refine_ls_R_factor_gt 0.0184
_refine_ls_shift/su_max 0.001
_refine_ls_shift/su_mean 0.000
_refine_ls_structure_factor_coef Fsqd
_refine_ls_weighting_details 'w=1/[\s^2^(Fo^2^)+(0.0306P)^2^+2.7443P] where P=(Fo^2^+2Fc^2^)/3'
_refine_ls_weighting_scheme calc
_refine_ls_wR_factor_gt 0.0510
_refine_ls_wR_factor_ref 0.0518
_reflns_number_gt 2240
_reflns_number_total 2337
_reflns_threshold_expression 'I > 2\s(I)'
_cod_data_source_file sk3694sup1.cif
_cod_data_source_block I
_cod_database_code 2021174
_shelx_space_group_comment
;
The symmetry employed for this shelxl refinement is uniquely defined
by the following loop, which should always be used as a source of
symmetry information in preference to the above space-group names.
They are only intended as comments.
;
_shelx_estimated_absorpt_t_min 0.876
_shelx_estimated_absorpt_t_max 0.925

loop_
_space_group_symop_operation_xyz
'x, y, z'
'-x, y, -z+1/2'
'x+1/2, y+1/2, z'
'-x+1/2, y+1/2, -z+1/2'
'-x, -y, -z'
'x, -y, z-1/2'
'-x+1/2, -y+1/2, -z'
'x+1/2, -y+1/2, z-1/2'

loop_
_atom_site_type_symbol
_atom_site_label
_atom_site_fract_x
_atom_site_fract_y
_atom_site_fract_z
_atom_site_U_iso_or_equiv
_atom_site_adp_type
_atom_site_calc_flag
_atom_site_occupancy
Cd Cd1 0.5000 0.49448(2) 0.7500 0.01338(6) Uani d 1
N N1 0.69212(15) 0.86219(12) 0.60852(9) 0.0228(3) Uani d 1
H H1 0.706(3) 0.852(2) 0.6605(18) 0.046(7) Uiso d 1
O O1 0.90691(13) 0.87312(12) 0.82656(8) 0.0330(3) Uani d 1
O O2 0.71262(15) 0.81903(13) 0.77233(8) 0.0393(4) Uani d 1
O O3 0.69232(12) 0.57138(11) 0.81480(8) 0.0265(3) Uani d 1
O O4 0.50545(13) 0.62278(14) 0.85667(9) 0.0409(4) Uani d 1
C C1 0.66919(14) 0.66518(12) 1.01167(9) 0.0154(3) Uani d 1
H H1A 0.6134 0.6072 1.0194 0.018 Uiso calc 1
C C2 0.69112(14) 0.69659(12) 0.92904(9) 0.0142(3) Uani d 1
C C3 0.77305(14) 0.78339(12) 0.91679(9) 0.0140(3) Uani d 1
C C4 0.79915(16) 0.82832(12) 0.83020(10) 0.0184(3) Uani d 1
C C5 0.62575(15) 0.62775(12) 0.86007(9) 0.0168(3) Uani d 1
C C6 0.56910(17) 0.86382(14) 0.57607(10) 0.0229(3) Uani d 1
H H6 0.5020 0.8562 0.6125 0.028 Uiso calc 1
C C7 0.54034(16) 0.87658(14) 0.48974(10) 0.0212(3) Uani d 1
H H7 0.4538 0.8779 0.4675 0.025 Uiso calc 1
C C8 0.64010(16) 0.88766(13) 0.43484(10) 0.0187(3) Uani d 1
C C9 0.76708(16) 0.88676(14) 0.47214(10) 0.0214(3) Uani d 1
H H9 0.8367 0.8950 0.4378 0.026 Uiso calc 1
C C10 0.79015(16) 0.87386(14) 0.55896(11) 0.0230(3) Uani d 1
H H10 0.8754 0.8733 0.5835 0.028 Uiso calc 1
C C11 0.62006(17) 0.89565(15) 0.34199(10) 0.0238(3) Uani d 1
H H11 0.6942 0.8995 0.3113 0.029 Uiso calc 1
C C12 0.50556(17) 0.89795(15) 0.29653(10) 0.0237(3) Uani d 1
H H12 0.4298 0.8996 0.3257 0.028 Uiso calc 1

loop_
_atom_site_aniso_label
_atom_site_aniso_U_11
_atom_site_aniso_U_22
_atom_site_aniso_U_33
_atom_site_aniso_U_12
_atom_site_aniso_U_13
_atom_site_aniso_U_23
Cd1 0.01605(9) 0.01498(9) 0.00897(9) 0.000 0.00000(6) 0.000
N1 0.0322(8) 0.0236(7) 0.0118(6) -0.0047(6) -0.0039(5) 0.0009(5)
O1 0.0304(7) 0.0427(8) 0.0266(7) -0.0092(6) 0.0073(5) 0.0164(6)
O2 0.0506(9) 0.0525(9) 0.0130(6) -0.0181(7) -0.0092(6) 0.0115(6)
O3 0.0248(6) 0.0305(7) 0.0236(6) 0.0027(5) -0.0017(5) -0.0119(5)
O4 0.0200(6) 0.0710(11) 0.0320(7) -0.0136(6) 0.0048(5) -0.0311(7)
C1 0.0175(7) 0.0151(7) 0.0137(7) -0.0041(5) 0.0014(5) 0.0009(5)
C2 0.0155(6) 0.0158(7) 0.0110(6) -0.0010(5) -0.0008(5) -0.0007(5)
C3 0.0163(7) 0.0161(6) 0.0098(6) -0.0013(5) 0.0011(5) 0.0016(5)
C4 0.0281(8) 0.0160(7) 0.0113(7) -0.0006(6) 0.0039(6) 0.0024(5)
C5 0.0213(7) 0.0183(7) 0.0106(6) -0.0045(6) 0.0007(5) -0.0002(5)
C6 0.0279(8) 0.0258(8) 0.0154(7) -0.0060(7) 0.0035(6) -0.0001(6)
C7 0.0203(7) 0.0267(8) 0.0163(7) -0.0031(6) -0.0008(6) 0.0009(6)
C8 0.0235(8) 0.0197(7) 0.0125(7) -0.0023(6) -0.0007(6) 0.0005(6)
C9 0.0211(8) 0.0253(8) 0.0178(8) -0.0029(6) 0.0015(6) -0.0009(6)
C10 0.0241(8) 0.0249(8) 0.0189(8) -0.0022(6) -0.0058(6) -0.0019(6)
C11 0.0275(8) 0.0316(9) 0.0125(7) -0.0012(7) 0.0023(6) 0.0009(6)
C12 0.0280(8) 0.0300(9) 0.0129(8) -0.0005(7) 0.0003(6) 0.0000(6)

loop_
_atom_type_symbol
_atom_type_description
_atom_type_scat_dispersion_real
_atom_type_scat_dispersion_imag
_atom_type_scat_source
C C 0.0033 0.0016 'International Tables Vol C Tables 4.2.6.8 and 6.1.1.4'
H H 0.0000 0.0000 'International Tables Vol C Tables 4.2.6.8 and 6.1.1.4'
Cd Cd -0.8075 1.2024 'International Tables Vol C Tables 4.2.6.8 and 6.1.1.4'
N N 0.0061 0.0033 'International Tables Vol C Tables 4.2.6.8 and 6.1.1.4'
O O 0.0106 0.0060 'International Tables Vol C Tables 4.2.6.8 and 6.1.1.4'

loop_
_geom_angle_atom_site_label_1
_geom_angle_atom_site_label_2
_geom_angle_atom_site_label_3
_geom_angle_site_symmetry_1
_geom_angle_site_symmetry_3
_geom_angle
O1 Cd1 O1 4_646 3_445 93.21(8)
O1 Cd1 O4 4_646 . 151.97(5)
O1 Cd1 O4 3_445 . 93.79(6)
O1 Cd1 O4 4_646 2_656 93.79(6)
O1 Cd1 O4 3_445 2_656 151.97(5)
O4 Cd1 O4 . 2_656 92.65(9)
O1 Cd1 O3 4_646 2_656 115.60(5)
O1 Cd1 O3 3_445 2_656 96.99(5)
O4 Cd1 O3 . 2_656 90.40(6)
O4 Cd1 O3 2_656 2_656 55.69(5)
O1 Cd1 O3 4_646 . 96.99(5)
O1 Cd1 O3 3_445 . 115.60(5)
O4 Cd1 O3 . . 55.69(5)
O4 Cd1 O3 2_656 . 90.40(6)
O3 Cd1 O3 2_656 . 132.46(7)
O1 Cd1 C5 4_646 2_656 106.65(5)
O1 Cd1 C5 3_445 2_656 124.62(5)
O4 Cd1 C5 . 2_656 91.43(6)
O4 Cd1 C5 2_656 2_656 27.88(5)
O3 Cd1 C5 2_656 2_656 27.81(5)
O3 Cd1 C5 . 2_656 112.52(5)
O1 Cd1 C5 4_646 . 124.62(5)
O1 Cd1 C5 3_445 . 106.65(5)
O4 Cd1 C5 . . 27.88(5)
O4 Cd1 C5 2_656 . 91.43(6)
O3 Cd1 C5 2_656 . 112.52(5)
O3 Cd1 C5 . . 27.81(5)
C5 Cd1 C5 2_656 . 103.07(7)
C10 N1 C6 . . 121.54(15)
C10 N1 H1 . . 120.2(19)
C6 N1 H1 . . 118.3(19)
C4 O1 Cd1 . 3 139.43(12)
C5 O3 Cd1 . . 89.28(10)
C5 O4 Cd1 . . 92.06(10)
C3 C1 C2 7_667 . 122.32(14)
C3 C1 H1A 7_667 . 118.8
C2 C1 H1A . . 118.8
C1 C2 C3 . . 119.30(13)
C1 C2 C5 . . 114.60(13)
C3 C2 C5 . . 126.04(13)
C1 C3 C2 7_667 . 118.37(13)
C1 C3 C4 7_667 . 117.47(13)
C2 C3 C4 . . 124.11(13)
O2 C4 O1 . . 127.60(15)
O2 C4 C3 . . 117.25(15)
O1 C4 C3 . . 115.13(14)
O3 C5 O4 . . 122.97(15)
O3 C5 C2 . . 119.55(14)
O4 C5 C2 . . 117.14(14)
O3 C5 Cd1 . . 62.91(8)
O4 C5 Cd1 . . 60.07(9)
C2 C5 Cd1 . . 174.33(10)
N1 C6 C7 . . 120.51(16)
N1 C6 H6 . . 119.7
C7 C6 H6 . . 119.7
C6 C7 C8 . . 120.08(15)
C6 C7 H7 . . 120.0
C8 C7 H7 . . 120.0
C9 C8 C7 . . 117.15(14)
C9 C8 C11 . . 118.51(15)
C7 C8 C11 . . 124.29(15)
C10 C9 C8 . . 120.26(15)
C10 C9 H9 . . 119.9
C8 C9 H9 . . 119.9
N1 C10 C9 . . 120.44(15)
N1 C10 H10 . . 119.8
C9 C10 H10 . . 119.8
C12 C11 C8 . . 126.02(16)
C12 C11 H11 . . 117.0
C8 C11 H11 . . 117.0
C11 C12 C12 . 2_655 122.4(2)
C11 C12 H12 . . 118.8
C12 C12 H12 2_655 . 118.8

loop_
_geom_bond_atom_site_label_1
_geom_bond_atom_site_label_2
_geom_bond_site_symmetry_2
_geom_bond_distance
_geom_bond_publ_flag
Cd1 O1 3_445 2.2010(13) y
Cd1 O1 4_646 2.2010(13) ?
Cd1 O4 . 2.3147(14) y
Cd1 O3 . 2.3767(13) y
Cd1 O3 2_656 2.3767(13) ?
Cd1 O4 2_656 2.3148(14) ?
Cd1 C5 2_656 2.6694(16) ?
Cd1 C5 . 2.6694(16) ?
N1 C10 . 1.336(2) ?
N1 C6 . 1.341(2) ?
N1 H1 . 0.83(3) ?
O1 C4 . 1.256(2) ?
O1 Cd1 3 2.2009(13) ?
O2 C4 . 1.236(2) ?
O3 C5 . 1.246(2) ?
O4 C5 . 1.249(2) ?
C1 C3 7_667 1.392(2) ?
C1 C2 . 1.392(2) ?
C1 H1A . 0.9400 ?
C2 C3 . 1.399(2) ?
C2 C5 . 1.505(2) ?
C3 C1 7_667 1.392(2) ?
C3 C4 . 1.515(2) ?
C6 C7 . 1.378(2) ?
C6 H6 . 0.9400 ?
C7 C8 . 1.404(2) ?
C7 H7 . 0.9400 ?
C8 C9 . 1.404(2) ?
C8 C11 . 1.463(2) ?
C9 C10 . 1.378(2) ?
C9 H9 . 0.9400 ?
C10 H10 . 0.9400 ?
C11 C12 . 1.342(2) ?
C11 H11 . 0.9400 ?
C12 C12 2_655 1.459(3) ?
C12 H12 . 0.9400 ?

loop_
_geom_hbond_atom_site_label_D
_geom_hbond_atom_site_label_H
_geom_hbond_atom_site_label_A
_geom_hbond_distance_DH
_geom_hbond_distance_HA
_geom_hbond_distance_DA
_geom_hbond_angle_DHA
N1 H1 O2 0.83(3) 1.80(3) 2.6249(19) 171(3)

_cod_database_fobs_code 2021174
